data_1565275
loop_
_publ_author_name
'Tian, Yu'
'Yang, Jie'
'Gao, Mingxue'
'Liu, Zhenjiang'
'Zhao, M.'
'Fang, Manman'
'Li, Zhen'

_publ_section_title
;
 Organic Microporous Crystals Driven by Pure C-H&#x2027;&#x2027;&#x2027;\p
 Interactions with Vapors-Induced Crystal-to-Crystal Transformations
;
_journal_name_full 'Materials Horizons'
_journal_paper_doi 10.1039/D1MH01360B
_journal_year 2021
_chemical_formula_moiety 'C36 H22 N2 O S2, 1(C7 H8)'
_chemical_formula_sum 'C43 H30 N2 O S2'
_chemical_formula_weight 654.81
_space_group_crystal_system monoclinic
_space_group_IT_number 15
_space_group_name_Hall '-C 2yc'
_space_group_name_H-M_alt 'C 1 2/c 1'
_atom_sites_solution_hydrogens geom
_atom_sites_solution_primary dual
_audit_block_doi 10.5517/ccdc.csd.cc261rvw
_audit_creation_date 2020-07-27
_audit_creation_method
;
Olex2 1.2
(compiled 2018.05.29 svn.r3508 for OlexSys, GUI svn.r5506)
;
_audit_update_record
;
2020-09-05 deposited with the CCDC.	2021-11-15 downloaded from the CCDC.
;
_cell_angle_alpha 90
_cell_angle_beta 107.502(2)
_cell_angle_gamma 90
_cell_formula_units_Z 8
_cell_length_a 28.6573(6)
_cell_length_b 6.76310(10)
_cell_length_c 36.8149(7)
_cell_measurement_reflns_used 11949
_cell_measurement_temperature 293(2)
_cell_measurement_theta_max 73.0340
_cell_measurement_theta_min 3.7640
_cell_volume 6804.9(2)
_computing_cell_refinement 'CrysAlisPro 1.171.39.46e (Rigaku OD, 2018)'
_computing_data_collection 'CrysAlisPro 1.171.39.46e (Rigaku OD, 2018)'
_computing_data_reduction 'CrysAlisPro 1.171.39.46e (Rigaku OD, 2018)'
_computing_molecular_graphics 'Olex2 (Dolomanov et al., 2009)'
_computing_publication_material 'Olex2 (Dolomanov et al., 2009)'
_computing_structure_refinement 'ShelXL (Sheldrick, 2015)'
_computing_structure_solution 'ShelXT (Sheldrick, 2015)'
_diffrn_ambient_temperature 293(2)
_diffrn_detector 'CCD plate'
_diffrn_detector_area_resol_mean 5.1975
_diffrn_detector_type AtlasS2
_diffrn_measured_fraction_theta_full 1.000
_diffrn_measured_fraction_theta_max 1.000
_diffrn_measurement_details
;
List of Runs (angles in degrees, time in seconds):

  # Type    Start    End  Width  t~exp~   \w     \q     \k     \f   Frames
#--------------------------------------------------------------------------
  1  \w   -108.00 -15.00   1.00   18.97    --  -40.87 -57.00-180.00   93
  2  \w   -111.00 -85.00   1.00   18.97    --  -40.87-137.00 -14.00   26
  3  \w    -65.00  32.00   1.00   18.97    --  -40.87  37.00  90.00   97
  4  \w   -111.00 -18.00   1.00   18.97    --  -40.87 -37.00 -90.00   93
  5  \w     49.00  85.00   1.00   18.97    --   40.87-137.00 -14.00   36
  6  \w     33.00  89.00   1.00   18.97    --   40.87-132.00 162.00   56
  7  \w     56.00 100.00   1.00   75.86    --  105.32 -94.00 150.00   44
  8  \w     25.00  94.00   1.00   75.86    --  105.32 -94.00  60.00   69
  9  \w    106.00 171.00   1.00   75.86    --  105.32  77.00-150.00   65
 10  \w     38.00 119.00   1.00   75.86    --  105.32 -45.00  60.00   81
 11  \w    109.00 134.00   1.00   75.86    --  105.32 -61.00 -90.00   25
 12  \w     36.00 123.00   1.00   75.86    --  105.32 -45.00 150.00   87
 13  \w     69.00 117.00   1.00   75.86    --  105.32-125.00 -90.00   48
 14  \w     40.00 131.00   1.00   75.86    --  105.32 -45.00-120.00   91
 15  \w     59.00 109.00   1.00   75.86    --  105.32 -94.00   0.00   50
 16  \w     60.00 109.00   1.00   75.86    --  105.32 -94.00 -90.00   49
 17  \w     89.00 115.00   1.00   75.86    --  105.32-125.00-180.00   26
 18  \w     18.00 169.00   1.00   75.86    --  105.32   0.00  30.00  151
;
_diffrn_measurement_device 'four-circle diffractometer'
_diffrn_measurement_device_type 'SuperNova, Dual, Cu at home/near, AtlasS2'
_diffrn_measurement_method '\w scans'
_diffrn_orient_matrix_type 'CrysAlisPro convention (1999,Acta A55,543-557)'
_diffrn_orient_matrix_UB_11 0.0297954000
_diffrn_orient_matrix_UB_12 0.0338297000
_diffrn_orient_matrix_UB_13 0.0419543000
_diffrn_orient_matrix_UB_21 -0.0410046000
_diffrn_orient_matrix_UB_22 -0.0977365000
_diffrn_orient_matrix_UB_23 0.0128361000
_diffrn_orient_matrix_UB_31 0.0247207000
_diffrn_orient_matrix_UB_32 -0.2028073000
_diffrn_orient_matrix_UB_33 0.0008253000
_diffrn_radiation_monochromator mirror
_diffrn_radiation_probe x-ray
_diffrn_radiation_type CuK\a
_diffrn_radiation_wavelength 1.54184
_diffrn_reflns_av_R_equivalents 0.0176
_diffrn_reflns_av_unetI/netI 0.0132
_diffrn_reflns_Laue_measured_fraction_full 1.000
_diffrn_reflns_Laue_measured_fraction_max 1.000
_diffrn_reflns_limit_h_max 34
_diffrn_reflns_limit_h_min -32
_diffrn_reflns_limit_k_max 4
_diffrn_reflns_limit_k_min -8
_diffrn_reflns_limit_l_max 43
_diffrn_reflns_limit_l_min -43
_diffrn_reflns_number 21698
_diffrn_reflns_point_group_measured_fraction_full 1.000
_diffrn_reflns_point_group_measured_fraction_max 1.000
_diffrn_reflns_theta_full 67.075
_diffrn_reflns_theta_max 67.075
_diffrn_reflns_theta_min 3.450
_diffrn_source 'micro-focus sealed X-ray tube'
_diffrn_source_type 'SuperNova (Cu) X-ray Source'
_exptl_absorpt_coefficient_mu 1.702
_exptl_absorpt_correction_T_max 1.00000
_exptl_absorpt_correction_T_min 0.71320
_exptl_absorpt_correction_type multi-scan
_exptl_absorpt_process_details
;
CrysAlisPro 1.171.39.46e (Rigaku Oxford Diffraction, 2018)
Empirical absorption correction using spherical harmonics,
 implemented in SCALE3 ABSPACK scaling algorithm.
;
_exptl_crystal_colour colourless
_exptl_crystal_colour_primary colourless
_exptl_crystal_density_diffrn 1.278
_exptl_crystal_description prism
_exptl_crystal_F_000 2736
_exptl_crystal_size_max 0.15
_exptl_crystal_size_mid 0.11
_exptl_crystal_size_min 0.08
_refine_diff_density_max 0.352
_refine_diff_density_min -0.336
_refine_diff_density_rms 0.037
_refine_ls_extinction_method none
_refine_ls_goodness_of_fit_ref 1.029
_refine_ls_hydrogen_treatment constr
_refine_ls_matrix_type full
_refine_ls_number_parameters 433
_refine_ls_number_reflns 6059
_refine_ls_number_restraints 55
_refine_ls_restrained_S_all 1.050
_refine_ls_R_factor_all 0.0547
_refine_ls_R_factor_gt 0.0489
_refine_ls_shift/su_max 0.001
_refine_ls_shift/su_mean 0.000
_refine_ls_structure_factor_coef Fsqd
_refine_ls_weighting_details 'w=1/[\s^2^(Fo^2^)+(0.0683P)^2^+5.5677P] where P=(Fo^2^+2Fc^2^)/3'
_refine_ls_weighting_scheme calc
_refine_ls_wR_factor_gt 0.1338
_refine_ls_wR_factor_ref 0.1397
_reflns_Friedel_coverage 0.000
_reflns_number_gt 5348
_reflns_number_total 6059
_reflns_threshold_expression 'I > 2\s(I)'
_cod_data_source_file d1mh01360b2.cif
_cod_data_source_block dptz-dbf-tol-20200721
_cod_database_code 1565275
_shelx_shelxl_version_number 2014/7
_chemical_oxdiff_formula 'C H O N S '
_shelx_space_group_comment
;
The symmetry employed for this shelxl refinement is uniquely defined
by the following loop, which should always be used as a source of
symmetry information in preference to the above space-group names.
They are only intended as comments.
;
_shelx_estimated_absorpt_t_max 0.876
_shelx_estimated_absorpt_t_min 0.784
_reflns_odcompleteness_completeness 99.94
_reflns_odcompleteness_iscentric 1
_reflns_odcompleteness_theta 66.97
_olex2_refinement_description
;
1. Fixed Uiso
 At 1.2 times of:
  All C(H) groups
 At 1.5 times of:
  All C(H,H,H) groups
2. Restrained distances
 C42-C43
 1.53 with sigma of 0.02
3. Uiso/Uaniso restraints and constraints
Uanis(C39A) \\sim Ueq, Uanis(C38A) \\sim Ueq, Uanis(C38) \\sim Ueq, Uanis(C43A)
\\sim Ueq, Uanis(C39) \\sim Ueq, Uanis(C41) \\sim Ueq, Uanis(C41A) \\sim Ueq,
Uanis(C40A) \\sim Ueq, Uanis(C43) \\sim Ueq: with sigma of 0.01 and sigma for
terminal atoms of 0.02
Uanis(C43) = Uanis(C43A)
Uanis(C42) = Uanis(C42A)
Uanis(C41) = Uanis(C41A)
Uanis(C40) = Uanis(C40A)
Uanis(C39) = Uanis(C39A)
Uanis(C38) = Uanis(C38A)
Uanis(C37) = Uanis(C37A)
4. Others
 Sof(C37A)=Sof(H37A)=Sof(C38A)=Sof(H38A)=Sof(C42A)=Sof(C41A)=Sof(H41A)=
 Sof(C40A)=Sof(H40A)=Sof(C39A)=Sof(H39A)=Sof(C43A)=Sof(H43A)=Sof(H43B)=
 Sof(H43C)=1-FVAR(1)
 Sof(C42)=Sof(C37)=Sof(H37)=Sof(C38)=Sof(H38)=Sof(C39)=Sof(H39)=Sof(C40)=
 Sof(H40)=Sof(C41)=Sof(H41)=Sof(C43)=Sof(H43D)=Sof(H43E)=Sof(H43F)=FVAR(1)
5.a Aromatic/amide H refined with riding coordinates:
 C1(H1), C3(H3), C4(H4), C9(H9), C10(H10), C12(H12), C13(H13), C14(H14),
 C15(H15), C16(H16), C21(H21), C22(H22), C23(H23), C24(H24), C25(H25), C26(H26),
  C27(H27), C28(H28), C33(H33), C34(H34), C35(H35), C36(H36), C37A(H37A),
 C38A(H38A), C41A(H41A), C40A(H40A), C39A(H39A), C37(H37), C38(H38), C39(H39),
 C40(H40), C41(H41)
5.b Fitted hexagon refined as free rotating group:
 C37A(C38A,C42A,C41A,C40A,C39A), C42(C37,C38,C39,C40,C41)
5.c Idealised Me refined as rotating group:
 C43(H43D,H43E,H43F), C43A(H43A,H43B,H43C)
;
_olex2_submission_special_instructions 'No special instructions were received'
_oxdiff_exptl_absorpt_empirical_details
;
Empirical correction (ABSPACK) includes:
- Absorption correction using spherical harmonics
- Frame scaling
;
_oxdiff_exptl_absorpt_empirical_full_max 1.367
_oxdiff_exptl_absorpt_empirical_full_min 0.633

loop_
_space_group_symop_operation_xyz
'x, y, z'
'-x, y, -z+1/2'
'x+1/2, y+1/2, z'
'-x+1/2, y+1/2, -z+1/2'
'-x, -y, -z'
'x, -y, z-1/2'
'-x+1/2, -y+1/2, -z'
'x+1/2, -y+1/2, z-1/2'

loop_
_atom_site_label
_atom_site_type_symbol
_atom_site_fract_x
_atom_site_fract_y
_atom_site_fract_z
_atom_site_U_iso_or_equiv
_atom_site_adp_type
_atom_site_occupancy
_atom_site_site_symmetry_order
_atom_site_calc_flag
_atom_site_refinement_flags_posn
_atom_site_refinement_flags_adp
_atom_site_refinement_flags_occupancy
_atom_site_disorder_assembly
_atom_site_disorder_group
S1 S 0.91169(3) 0.96002(10) 0.62140(2) 0.0827(2) Uani 1 1 d . . . . .
S2 S 0.51012(3) 0.92522(10) 0.64545(2) 0.0880(2) Uani 1 1 d . . . . .
O1 O 0.68276(5) 0.0941(2) 0.56640(5) 0.0623(4) Uani 1 1 d . . . . .
N1 N 0.83694(5) 0.6247(3) 0.59700(4) 0.0533(4) Uani 1 1 d . . . . .
N2 N 0.56237(6) 0.5970(3) 0.61596(4) 0.0527(4) Uani 1 1 d . . . . .
C1 C 0.75441(6) 0.5354(3) 0.59497(5) 0.0467(4) Uani 1 1 d . . . . .
H1 H 0.7508 0.6586 0.6050 0.056 Uiso 1 1 calc R . . . .
C2 C 0.79708(7) 0.4850(3) 0.58734(6) 0.0515(4) Uani 1 1 d . . . . .
C3 C 0.80269(8) 0.3008(3) 0.57204(7) 0.0646(6) Uani 1 1 d . . . . .
H3 H 0.8320 0.2712 0.5673 0.078 Uiso 1 1 calc R . . . .
C4 C 0.76569(8) 0.1617(3) 0.56385(7) 0.0679(6) Uani 1 1 d . . . . .
H4 H 0.7691 0.0393 0.5534 0.081 Uiso 1 1 calc R . . . .
C5 C 0.72350(7) 0.2139(3) 0.57192(6) 0.0552(5) Uani 1 1 d . . . . .
C6 C 0.71673(6) 0.3965(3) 0.58719(5) 0.0454(4) Uani 1 1 d . . . . .
C7 C 0.66801(6) 0.3908(3) 0.59115(5) 0.0443(4) Uani 1 1 d . . . . .
C8 C 0.64954(7) 0.2043(3) 0.57814(6) 0.0507(4) Uani 1 1 d . . . . .
C9 C 0.60343(7) 0.1417(3) 0.57726(6) 0.0582(5) Uani 1 1 d . . . . .
H9 H 0.5919 0.0165 0.5686 0.070 Uiso 1 1 calc R . . . .
C10 C 0.57530(7) 0.2745(3) 0.58991(6) 0.0569(5) Uani 1 1 d . . . . .
H10 H 0.5439 0.2382 0.5897 0.068 Uiso 1 1 calc R . . . .
C11 C 0.59276(7) 0.4622(3) 0.60306(5) 0.0491(4) Uani 1 1 d . . . . .
C12 C 0.63925(6) 0.5219(3) 0.60399(5) 0.0450(4) Uani 1 1 d . . . . .
H12 H 0.6509 0.6465 0.6130 0.054 Uiso 1 1 calc R . . . .
C13 C 0.82356(8) 0.6855(3) 0.52930(6) 0.0653(5) Uani 1 1 d . . . . .
H13 H 0.7993 0.5893 0.5233 0.078 Uiso 1 1 calc R . . . .
C14 C 0.83472(11) 0.7866(4) 0.50024(7) 0.0812(7) Uani 1 1 d . . . . .
H14 H 0.8175 0.7588 0.4750 0.097 Uiso 1 1 calc R . . . .
C15 C 0.87082(11) 0.9270(4) 0.50832(8) 0.0855(8) Uani 1 1 d . . . . .
H15 H 0.8787 0.9927 0.4888 0.103 Uiso 1 1 calc R . . . .
C16 C 0.89526(9) 0.9697(4) 0.54577(7) 0.0717(6) Uani 1 1 d . . . . .
H16 H 0.9200 1.0642 0.5514 0.086 Uiso 1 1 calc R . . . .
C17 C 0.88364(7) 0.8741(3) 0.57516(6) 0.0547(5) Uani 1 1 d . . . . .
C18 C 0.84806(6) 0.7255(3) 0.56728(5) 0.0490(4) Uani 1 1 d . . . . .
C19 C 0.87042(7) 0.6080(3) 0.63403(5) 0.0537(5) Uani 1 1 d . . . . .
C20 C 0.90686(7) 0.7509(3) 0.64799(6) 0.0584(5) Uani 1 1 d . . . . .
C21 C 0.93845(8) 0.7347(4) 0.68467(7) 0.0738(7) Uani 1 1 d . . . . .
H21 H 0.9632 0.8275 0.6935 0.089 Uiso 1 1 calc R . . . .
C22 C 0.93367(10) 0.5841(5) 0.70811(7) 0.0859(8) Uani 1 1 d . . . . .
H22 H 0.9543 0.5777 0.7330 0.103 Uiso 1 1 calc R . . . .
C23 C 0.89842(10) 0.4428(5) 0.69478(7) 0.0868(8) Uani 1 1 d . . . . .
H23 H 0.8953 0.3398 0.7106 0.104 Uiso 1 1 calc R . . . .
C24 C 0.86748(9) 0.4530(4) 0.65784(7) 0.0735(6) Uani 1 1 d . . . . .
H24 H 0.8443 0.3541 0.6489 0.088 Uiso 1 1 calc R . . . .
C25 C 0.51968(7) 0.6729(3) 0.54926(6) 0.0559(5) Uani 1 1 d . . . . .
H25 H 0.5381 0.5771 0.5416 0.067 Uiso 1 1 calc R . . . .
C26 C 0.48578(9) 0.7814(4) 0.52199(7) 0.0694(6) Uani 1 1 d . . . . .
H26 H 0.4823 0.7603 0.4963 0.083 Uiso 1 1 calc R . . . .
C27 C 0.45721(9) 0.9197(4) 0.53228(8) 0.0785(7) Uani 1 1 d . . . . .
H27 H 0.4337 0.9900 0.5139 0.094 Uiso 1 1 calc R . . . .
C28 C 0.46392(9) 0.9527(3) 0.57040(8) 0.0745(7) Uani 1 1 d . . . . .
H28 H 0.4446 1.0459 0.5776 0.089 Uiso 1 1 calc R . . . .
C29 C 0.49885(8) 0.8501(3) 0.59823(6) 0.0586(5) Uani 1 1 d . . . . .
C30 C 0.52696(6) 0.7039(3) 0.58795(5) 0.0487(4) Uani 1 1 d . . . . .
C31 C 0.55953(7) 0.5708(3) 0.65342(6) 0.0559(5) Uani 1 1 d . . . . .
C32 C 0.53545(8) 0.7092(3) 0.66951(6) 0.0641(6) Uani 1 1 d . . . . .
C33 C 0.53404(11) 0.6834(5) 0.70664(7) 0.0823(8) Uani 1 1 d . . . . .
H33 H 0.5171 0.7741 0.7169 0.099 Uiso 1 1 calc R . . . .
C34 C 0.55694(12) 0.5282(5) 0.72832(7) 0.0926(9) Uani 1 1 d . . . . .
H34 H 0.5563 0.5150 0.7533 0.111 Uiso 1 1 calc R . . . .
C35 C 0.58087(11) 0.3920(5) 0.71295(7) 0.0892(8) Uani 1 1 d . . . . .
H35 H 0.5966 0.2857 0.7276 0.107 Uiso 1 1 calc R . . . .
C36 C 0.58182(9) 0.4113(4) 0.67549(6) 0.0722(6) Uani 1 1 d . . . . .
H36 H 0.5976 0.3162 0.6652 0.087 Uiso 1 1 calc R . . . .
C37A C 0.7589(4) 1.0930(14) 0.6732(3) 0.161(3) Uani 0.408(5) 1 d . . P A 2
H37A H 0.7641 1.2141 0.6631 0.193 Uiso 0.408(5) 1 calc R . P A 2
C38A C 0.7153(4) 1.0573(15) 0.6814(3) 0.196(4) Uani 0.408(5) 1 d G U P A 2
H38A H 0.6913 1.1545 0.6767 0.236 Uiso 0.408(5) 1 calc R . P A 2
C42A C 0.7077(3) 0.8762(17) 0.6965(3) 0.1234(19) Uani 0.408(5) 1 d G . P A 2
C41A C 0.7436(4) 0.7308(13) 0.7035(3) 0.164(3) Uani 0.408(5) 1 d G U P A 2
H41A H 0.7384 0.6096 0.7136 0.197 Uiso 0.408(5) 1 calc R . P A 2
C40A C 0.7871(4) 0.7665(17) 0.6954(4) 0.166(3) Uani 0.408(5) 1 d G U P A 2
H40A H 0.8112 0.6692 0.7001 0.199 Uiso 0.408(5) 1 calc R . P A 2
C39A C 0.7948(3) 0.948(2) 0.6802(3) 0.169(3) Uani 0.408(5) 1 d G U P A 2
H39A H 0.8240 0.9714 0.6748 0.203 Uiso 0.408(5) 1 calc R . P A 2
C42 C 0.7603(2) 0.9075(10) 0.68535(16) 0.1234(19) Uani 0.592(5) 1 d D . P A 1
C37 C 0.7159(3) 1.0074(9) 0.67695(19) 0.161(3) Uani 0.592(5) 1 d G . P A 1
H37 H 0.7123 1.1291 0.6647 0.193 Uiso 0.592(5) 1 calc R . P A 1
C38 C 0.6770(2) 0.9253(13) 0.6869(2) 0.196(4) Uani 0.592(5) 1 d G U P A 1
H38 H 0.6473 0.9922 0.6813 0.236 Uiso 0.592(5) 1 calc R . P A 1
C39 C 0.6824(3) 0.7433(12) 0.70525(19) 0.169(3) Uani 0.592(5) 1 d G U P A 1
H39 H 0.6564 0.6884 0.7119 0.203 Uiso 0.592(5) 1 calc R . P A 1
C40 C 0.7268(3) 0.6434(9) 0.7137(2) 0.166(3) Uani 0.592(5) 1 d G . P A 1
H40 H 0.7304 0.5217 0.7259 0.199 Uiso 0.592(5) 1 calc R . P A 1
C41 C 0.7657(2) 0.7255(10) 0.7037(2) 0.164(3) Uani 0.592(5) 1 d G U P A 1
H41 H 0.7954 0.6587 0.7093 0.197 Uiso 0.592(5) 1 calc R . P A 1
C43 C 0.7989(5) 0.995(3) 0.6779(6) 0.275(7) Uani 0.592(5) 1 d D U P A 1
H43D H 0.7918 1.0135 0.6509 0.413 Uiso 0.592(5) 1 calc GR . P A 1
H43E H 0.8273 0.9119 0.6870 0.413 Uiso 0.592(5) 1 calc GR . P A 1
H43F H 0.8052 1.1205 0.6905 0.413 Uiso 0.592(5) 1 calc GR . P A 1
C43A C 0.6656(8) 0.893(4) 0.7068(7) 0.275(7) Uani 0.408(5) 1 d . U P A 2
H43A H 0.6638 1.0234 0.7168 0.413 Uiso 0.408(5) 1 calc GR . P A 2
H43B H 0.6658 0.7966 0.7260 0.413 Uiso 0.408(5) 1 calc GR . P A 2
H43C H 0.6377 0.8720 0.6849 0.413 Uiso 0.408(5) 1 calc GR . P A 2

loop_
_atom_site_aniso_label
_atom_site_aniso_U_11
_atom_site_aniso_U_22
_atom_site_aniso_U_33
_atom_site_aniso_U_23
_atom_site_aniso_U_13
_atom_site_aniso_U_12
S1 0.0878(4) 0.0732(4) 0.0764(4) -0.0154(3) 0.0085(3) -0.0270(3)
S2 0.1226(6) 0.0669(4) 0.0900(5) -0.0156(3) 0.0556(4) 0.0058(4)
O1 0.0567(8) 0.0431(7) 0.0876(10) -0.0180(7) 0.0223(7) -0.0057(6)
N1 0.0365(7) 0.0639(10) 0.0557(9) -0.0019(8) 0.0080(6) -0.0052(7)
N2 0.0459(8) 0.0644(10) 0.0513(8) -0.0013(7) 0.0200(7) 0.0006(7)
C1 0.0413(9) 0.0443(9) 0.0519(10) -0.0055(8) 0.0101(7) -0.0008(7)
C2 0.0405(9) 0.0542(11) 0.0574(10) -0.0023(8) 0.0113(8) -0.0013(8)
C3 0.0477(10) 0.0608(13) 0.0877(15) -0.0088(11) 0.0239(10) 0.0068(9)
C4 0.0593(12) 0.0524(12) 0.0944(16) -0.0173(11) 0.0269(11) 0.0071(10)
C5 0.0494(10) 0.0426(10) 0.0718(12) -0.0100(9) 0.0157(9) -0.0011(8)
C6 0.0404(9) 0.0420(9) 0.0520(10) -0.0053(7) 0.0111(7) 0.0002(7)
C7 0.0407(9) 0.0436(9) 0.0464(9) -0.0037(7) 0.0098(7) -0.0038(7)
C8 0.0469(9) 0.0431(10) 0.0597(11) -0.0061(8) 0.0124(8) -0.0035(8)
C9 0.0544(11) 0.0462(10) 0.0708(12) -0.0064(9) 0.0138(9) -0.0144(9)
C10 0.0455(10) 0.0589(12) 0.0664(12) -0.0002(9) 0.0169(9) -0.0118(9)
C11 0.0448(9) 0.0542(11) 0.0489(9) -0.0008(8) 0.0151(8) -0.0026(8)
C12 0.0431(9) 0.0441(9) 0.0476(9) -0.0043(7) 0.0131(7) -0.0050(7)
C13 0.0650(13) 0.0634(13) 0.0594(12) -0.0039(10) 0.0066(10) -0.0045(11)
C14 0.1009(19) 0.0790(17) 0.0573(13) 0.0004(12) 0.0138(12) -0.0004(15)
C15 0.105(2) 0.0847(18) 0.0718(16) 0.0103(13) 0.0343(15) -0.0030(16)
C16 0.0698(14) 0.0631(14) 0.0861(16) 0.0049(12) 0.0294(12) -0.0066(11)
C17 0.0452(10) 0.0521(11) 0.0664(12) -0.0044(9) 0.0160(9) 0.0022(8)
C18 0.0389(8) 0.0507(10) 0.0561(10) -0.0025(8) 0.0124(8) 0.0067(8)
C19 0.0399(9) 0.0657(12) 0.0540(10) -0.0037(9) 0.0119(8) 0.0064(9)
C20 0.0450(10) 0.0716(13) 0.0564(11) -0.0154(10) 0.0119(8) 0.0018(9)
C21 0.0553(12) 0.0976(18) 0.0619(13) -0.0214(13) 0.0075(10) 0.0018(12)
C22 0.0708(15) 0.124(2) 0.0535(13) -0.0068(15) 0.0039(11) 0.0176(16)
C23 0.0827(17) 0.106(2) 0.0654(14) 0.0176(14) 0.0124(13) 0.0124(16)
C24 0.0630(13) 0.0831(16) 0.0684(14) 0.0076(12) 0.0106(11) 0.0002(12)
C25 0.0569(11) 0.0546(11) 0.0590(11) 0.0029(9) 0.0216(9) -0.0038(9)
C26 0.0727(14) 0.0663(14) 0.0668(13) 0.0145(11) 0.0174(11) -0.0058(12)
C27 0.0716(15) 0.0657(15) 0.0944(19) 0.0257(13) 0.0193(13) 0.0055(12)
C28 0.0671(14) 0.0545(13) 0.110(2) 0.0094(13) 0.0386(14) 0.0084(11)
C29 0.0580(11) 0.0489(11) 0.0781(13) -0.0010(10) 0.0341(10) -0.0057(9)
C30 0.0437(9) 0.0464(10) 0.0610(11) -0.0001(8) 0.0231(8) -0.0084(8)
C31 0.0504(10) 0.0691(13) 0.0506(10) -0.0059(9) 0.0188(8) -0.0148(9)
C32 0.0666(12) 0.0710(14) 0.0621(12) -0.0159(10) 0.0303(10) -0.0217(11)
C33 0.0971(18) 0.0934(19) 0.0687(15) -0.0223(14) 0.0435(14) -0.0246(16)
C34 0.111(2) 0.117(2) 0.0549(13) -0.0063(15) 0.0324(14) -0.0259(19)
C35 0.0969(19) 0.108(2) 0.0607(14) 0.0133(14) 0.0205(13) -0.0067(17)
C36 0.0757(15) 0.0825(16) 0.0592(12) 0.0060(11) 0.0215(11) 0.0023(13)
C37A 0.180(9) 0.169(8) 0.118(5) 0.025(5) 0.021(6) 0.019(7)
C38A 0.208(7) 0.209(7) 0.161(6) -0.012(5) 0.038(5) -0.007(5)
C42A 0.109(4) 0.149(5) 0.108(4) -0.021(4) 0.027(3) -0.036(4)
C41A 0.192(7) 0.152(4) 0.146(4) 0.005(3) 0.047(5) -0.014(5)
C40A 0.188(7) 0.171(6) 0.133(5) -0.001(5) 0.039(5) -0.007(6)
C39A 0.165(5) 0.189(6) 0.154(5) -0.042(4) 0.048(4) -0.056(5)
C42 0.109(4) 0.149(5) 0.108(4) -0.021(4) 0.027(3) -0.036(4)
C37 0.180(9) 0.169(8) 0.118(5) 0.025(5) 0.021(6) 0.019(7)
C38 0.208(7) 0.209(7) 0.161(6) -0.012(5) 0.038(5) -0.007(5)
C39 0.165(5) 0.189(6) 0.154(5) -0.042(4) 0.048(4) -0.056(5)
C40 0.188(7) 0.171(6) 0.133(5) -0.001(5) 0.039(5) -0.007(6)
C41 0.192(7) 0.152(4) 0.146(4) 0.005(3) 0.047(5) -0.014(5)
C43 0.256(11) 0.311(12) 0.277(11) -0.044(9) 0.109(9) -0.038(10)
C43A 0.256(11) 0.311(12) 0.277(11) -0.044(9) 0.109(9) -0.038(10)

loop_
_atom_type_symbol
_atom_type_description
_atom_type_scat_dispersion_real
_atom_type_scat_dispersion_imag
_atom_type_scat_source
C C 0.0181 0.0091 'International Tables Vol C Tables 4.2.6.8 and 6.1.1.4'
H H 0.0000 0.0000 'International Tables Vol C Tables 4.2.6.8 and 6.1.1.4'
N N 0.0311 0.0180 'International Tables Vol C Tables 4.2.6.8 and 6.1.1.4'
O O 0.0492 0.0322 'International Tables Vol C Tables 4.2.6.8 and 6.1.1.4'
S S 0.3331 0.5567 'International Tables Vol C Tables 4.2.6.8 and 6.1.1.4'

loop_
_geom_angle_atom_site_label_1
_geom_angle_atom_site_label_2
_geom_angle_atom_site_label_3
_geom_angle
_geom_angle_site_symmetry_1
_geom_angle_site_symmetry_3
_geom_angle_publ_flag
C17 S1 C20 100.69(10) . . ?
C29 S2 C32 100.70(10) . . ?
C8 O1 C5 105.62(14) . . ?
C18 N1 C2 118.33(15) . . ?
C18 N1 C19 122.83(15) . . ?
C19 N1 C2 116.23(16) . . ?
C30 N2 C11 117.27(15) . . ?
C30 N2 C31 122.49(16) . . ?
C31 N2 C11 117.39(16) . . ?
C2 C1 H1 120.9 . . ?
C2 C1 C6 118.13(17) . . ?
C6 C1 H1 120.9 . . ?
C1 C2 N1 118.27(17) . . ?
C1 C2 C3 121.34(18) . . ?
C3 C2 N1 120.35(17) . . ?
C2 C3 H3 119.3 . . ?
C4 C3 C2 121.46(19) . . ?
C4 C3 H3 119.3 . . ?
C3 C4 H4 121.8 . . ?
C5 C4 C3 116.42(19) . . ?
C5 C4 H4 121.8 . . ?
O1 C5 C6 111.35(16) . . ?
C4 C5 O1 125.11(18) . . ?
C4 C5 C6 123.54(19) . . ?
C1 C6 C7 135.09(17) . . ?
C5 C6 C1 119.11(17) . . ?
C5 C6 C7 105.81(16) . . ?
C8 C7 C6 105.50(16) . . ?
C12 C7 C6 135.03(16) . . ?
C12 C7 C8 119.47(16) . . ?
O1 C8 C7 111.73(16) . . ?
O1 C8 C9 125.10(17) . . ?
C9 C8 C7 123.18(18) . . ?
C8 C9 H9 121.8 . . ?
C10 C9 C8 116.50(18) . . ?
C10 C9 H9 121.8 . . ?
C9 C10 H10 119.2 . . ?
C9 C10 C11 121.63(18) . . ?
C11 C10 H10 119.2 . . ?
C10 C11 N2 120.13(17) . . ?
C12 C11 N2 118.78(17) . . ?
C12 C11 C10 121.09(18) . . ?
C7 C12 H12 120.9 . . ?
C11 C12 C7 118.14(17) . . ?
C11 C12 H12 120.9 . . ?
C14 C13 H13 119.4 . . ?
C14 C13 C18 121.1(2) . . ?
C18 C13 H13 119.4 . . ?
C13 C14 H14 119.7 . . ?
C15 C14 C13 120.6(2) . . ?
C15 C14 H14 119.7 . . ?
C14 C15 H15 120.4 . . ?
C14 C15 C16 119.1(2) . . ?
C16 C15 H15 120.4 . . ?
C15 C16 H16 119.5 . . ?
C15 C16 C17 121.0(2) . . ?
C17 C16 H16 119.5 . . ?
C16 C17 S1 117.22(17) . . ?
C16 C17 C18 120.3(2) . . ?
C18 C17 S1 122.26(16) . . ?
C13 C18 N1 121.66(18) . . ?
C13 C18 C17 117.71(19) . . ?
C17 C18 N1 120.61(17) . . ?
C20 C19 N1 120.79(19) . . ?
C24 C19 N1 121.16(19) . . ?
C24 C19 C20 118.03(19) . . ?
C19 C20 S1 121.86(16) . . ?
C21 C20 S1 118.09(19) . . ?
C21 C20 C19 119.9(2) . . ?
C20 C21 H21 119.5 . . ?
C22 C21 C20 120.9(2) . . ?
C22 C21 H21 119.5 . . ?
C21 C22 H22 120.1 . . ?
C21 C22 C23 119.7(2) . . ?
C23 C22 H22 120.1 . . ?
C22 C23 H23 119.9 . . ?
C22 C23 C24 120.2(3) . . ?
C24 C23 H23 119.9 . . ?
C19 C24 H24 119.4 . . ?
C23 C24 C19 121.1(3) . . ?
C23 C24 H24 119.4 . . ?
C26 C25 H25 119.3 . . ?
C26 C25 C30 121.4(2) . . ?
C30 C25 H25 119.3 . . ?
C25 C26 H26 119.6 . . ?
C27 C26 C25 120.7(2) . . ?
C27 C26 H26 119.6 . . ?
C26 C27 H27 120.6 . . ?
C26 C27 C28 118.7(2) . . ?
C28 C27 H27 120.6 . . ?
C27 C28 H28 119.3 . . ?
C27 C28 C29 121.4(2) . . ?
C29 C28 H28 119.3 . . ?
C28 C29 S2 117.85(18) . . ?
C28 C29 C30 120.1(2) . . ?
C30 C29 S2 121.77(17) . . ?
C25 C30 N2 121.67(17) . . ?
C25 C30 C29 117.53(19) . . ?
C29 C30 N2 120.76(18) . . ?
C32 C31 N2 120.6(2) . . ?
C36 C31 N2 121.1(2) . . ?
C36 C31 C32 118.2(2) . . ?
C31 C32 S2 121.88(17) . . ?
C33 C32 S2 118.2(2) . . ?
C33 C32 C31 119.8(2) . . ?
C32 C33 H33 119.3 . . ?
C34 C33 C32 121.5(3) . . ?
C34 C33 H33 119.3 . . ?
C33 C34 H34 120.3 . . ?
C33 C34 C35 119.3(2) . . ?
C35 C34 H34 120.3 . . ?
C34 C35 H35 119.8 . . ?
C34 C35 C36 120.5(3) . . ?
C36 C35 H35 119.8 . . ?
C31 C36 C35 120.7(3) . . ?
C31 C36 H36 119.6 . . ?
C35 C36 H36 119.6 . . ?
C38A C37A H37A 120.0 . . ?
C38A C37A C39A 120.0 . . ?
C39A C37A H37A 120.0 . . ?
C37A C38A H38A 120.0 . . ?
C37A C38A C42A 120.0 . . ?
C42A C38A H38A 120.0 . . ?
C41A C42A C38A 120.0 . . ?
C43A C42A C38A 107.1(14) . . ?
C43A C42A C41A 132.1(14) . . ?
C42A C41A H41A 120.0 . . ?
C40A C41A C42A 120.0 . . ?
C40A C41A H41A 120.0 . . ?
C41A C40A H40A 120.0 . . ?
C41A C40A C39A 120.0 . . ?
C39A C40A H40A 120.0 . . ?
C37A C39A H39A 120.0 . . ?
C40A C39A C37A 120.0 . . ?
C40A C39A H39A 120.0 . . ?
C37 C42 C41 120.0 . . ?
C43 C42 C37 119.5(9) . . ?
C43 C42 C41 120.3(9) . . ?
C42 C37 H37 120.0 . . ?
C42 C37 C38 120.0 . . ?
C38 C37 H37 120.0 . . ?
C37 C38 H38 120.0 . . ?
C39 C38 C37 120.0 . . ?
C39 C38 H38 120.0 . . ?
C38 C39 H39 120.0 . . ?
C38 C39 C40 120.0 . . ?
C40 C39 H39 120.0 . . ?
C39 C40 H40 120.0 . . ?
C41 C40 C39 120.0 . . ?
C41 C40 H40 120.0 . . ?
C42 C41 H41 120.0 . . ?
C40 C41 C42 120.0 . . ?
C40 C41 H41 120.0 . . ?
C42 C43 H43D 109.5 . . ?
C42 C43 H43E 109.5 . . ?
C42 C43 H43F 109.5 . . ?
H43D C43 H43E 109.5 . . ?
H43D C43 H43F 109.5 . . ?
H43E C43 H43F 109.5 . . ?
C42A C43A H43A 109.5 . . ?
C42A C43A H43B 109.5 . . ?
C42A C43A H43C 109.5 . . ?
H43A C43A H43B 109.5 . . ?
H43A C43A H43C 109.5 . . ?
H43B C43A H43C 109.5 . . ?

loop_
_geom_bond_atom_site_label_1
_geom_bond_atom_site_label_2
_geom_bond_distance
_geom_bond_site_symmetry_2
_geom_bond_publ_flag
S1 C17 1.749(2) . ?
S1 C20 1.749(2) . ?
S2 C29 1.746(2) . ?
S2 C32 1.749(3) . ?
O1 C5 1.385(2) . ?
O1 C8 1.377(2) . ?
N1 C2 1.442(2) . ?
N1 C18 1.405(3) . ?
N1 C19 1.416(2) . ?
N2 C11 1.437(2) . ?
N2 C30 1.409(2) . ?
N2 C31 1.417(2) . ?
C1 H1 0.9300 . ?
C1 C2 1.377(3) . ?
C1 C6 1.394(2) . ?
C2 C3 1.396(3) . ?
C3 H3 0.9300 . ?
C3 C4 1.381(3) . ?
C4 H4 0.9300 . ?
C4 C5 1.375(3) . ?
C5 C6 1.394(3) . ?
C6 C7 1.447(2) . ?
C7 C8 1.396(3) . ?
C7 C12 1.387(3) . ?
C8 C9 1.379(3) . ?
C9 H9 0.9300 . ?
C9 C10 1.378(3) . ?
C10 H10 0.9300 . ?
C10 C11 1.396(3) . ?
C11 C12 1.383(2) . ?
C12 H12 0.9300 . ?
C13 H13 0.9300 . ?
C13 C14 1.386(3) . ?
C13 C18 1.389(3) . ?
C14 H14 0.9300 . ?
C14 C15 1.369(4) . ?
C15 H15 0.9300 . ?
C15 C16 1.376(4) . ?
C16 H16 0.9300 . ?
C16 C17 1.384(3) . ?
C17 C18 1.398(3) . ?
C19 C20 1.402(3) . ?
C19 C24 1.385(3) . ?
C20 C21 1.386(3) . ?
C21 H21 0.9300 . ?
C21 C22 1.368(4) . ?
C22 H22 0.9300 . ?
C22 C23 1.370(4) . ?
C23 H23 0.9300 . ?
C23 C24 1.384(3) . ?
C24 H24 0.9300 . ?
C25 H25 0.9300 . ?
C25 C26 1.379(3) . ?
C25 C30 1.392(3) . ?
C26 H26 0.9300 . ?
C26 C27 1.370(4) . ?
C27 H27 0.9300 . ?
C27 C28 1.376(4) . ?
C28 H28 0.9300 . ?
C28 C29 1.384(3) . ?
C29 C30 1.398(3) . ?
C31 C32 1.396(3) . ?
C31 C36 1.385(3) . ?
C32 C33 1.391(3) . ?
C33 H33 0.9300 . ?
C33 C34 1.362(4) . ?
C34 H34 0.9300 . ?
C34 C35 1.368(4) . ?
C35 H35 0.9300 . ?
C35 C36 1.394(3) . ?
C36 H36 0.9300 . ?
C37A H37A 0.9300 . ?
C37A C38A 1.3900 . ?
C37A C39A 1.3900 . ?
C38A H38A 0.9300 . ?
C38A C42A 1.3900 . ?
C42A C41A 1.3900 . ?
C42A C43A 1.37(2) . ?
C41A H41A 0.9300 . ?
C41A C40A 1.3900 . ?
C40A H40A 0.9300 . ?
C40A C39A 1.3900 . ?
C39A H39A 0.9300 . ?
C42 C37 1.3900 . ?
C42 C41 1.3900 . ?
C42 C43 1.354(13) . ?
C37 H37 0.9300 . ?
C37 C38 1.3900 . ?
C38 H38 0.9300 . ?
C38 C39 1.3900 . ?
C39 H39 0.9300 . ?
C39 C40 1.3900 . ?
C40 H40 0.9300 . ?
C40 C41 1.3900 . ?
C41 H41 0.9300 . ?
C43 H43D 0.9600 . ?
C43 H43E 0.9600 . ?
C43 H43F 0.9600 . ?
C43A H43A 0.9600 . ?
C43A H43B 0.9600 . ?
C43A H43C 0.9600 . ?

loop_
_geom_torsion_atom_site_label_1
_geom_torsion_atom_site_label_2
_geom_torsion_atom_site_label_3
_geom_torsion_atom_site_label_4
_geom_torsion
_geom_torsion_site_symmetry_1
_geom_torsion_site_symmetry_2
_geom_torsion_site_symmetry_3
_geom_torsion_site_symmetry_4
_geom_torsion_publ_flag
S1 C17 C18 N1 -6.5(3) . . . . ?
S1 C17 C18 C13 171.92(16) . . . . ?
S1 C20 C21 C22 174.1(2) . . . . ?
S2 C29 C30 N2 6.6(3) . . . . ?
S2 C29 C30 C25 -171.43(15) . . . . ?
S2 C32 C33 C34 -173.9(2) . . . . ?
O1 C5 C6 C1 179.35(17) . . . . ?
O1 C5 C6 C7 -0.6(2) . . . . ?
O1 C8 C9 C10 -179.37(19) . . . . ?
N1 C2 C3 C4 177.6(2) . . . . ?
N1 C19 C20 S1 2.2(3) . . . . ?
N1 C19 C20 C21 178.28(19) . . . . ?
N1 C19 C24 C23 -176.3(2) . . . . ?
N2 C11 C12 C7 -179.46(16) . . . . ?
N2 C31 C32 S2 -2.8(3) . . . . ?
N2 C31 C32 C33 -178.5(2) . . . . ?
N2 C31 C36 C35 176.8(2) . . . . ?
C1 C2 C3 C4 0.1(3) . . . . ?
C1 C6 C7 C8 -179.5(2) . . . . ?
C1 C6 C7 C12 0.7(4) . . . . ?
C2 N1 C18 C13 -3.7(3) . . . . ?
C2 N1 C18 C17 174.73(17) . . . . ?
C2 N1 C19 C20 -172.05(17) . . . . ?
C2 N1 C19 C24 6.4(3) . . . . ?
C2 C1 C6 C5 -0.3(3) . . . . ?
C2 C1 C6 C7 179.5(2) . . . . ?
C2 C3 C4 C5 -0.6(4) . . . . ?
C3 C4 C5 O1 -178.8(2) . . . . ?
C3 C4 C5 C6 0.6(4) . . . . ?
C4 C5 C6 C1 -0.2(3) . . . . ?
C4 C5 C6 C7 179.9(2) . . . . ?
C5 O1 C8 C7 -0.3(2) . . . . ?
C5 O1 C8 C9 179.5(2) . . . . ?
C5 C6 C7 C8 0.4(2) . . . . ?
C5 C6 C7 C12 -179.4(2) . . . . ?
C6 C1 C2 N1 -177.18(16) . . . . ?
C6 C1 C2 C3 0.4(3) . . . . ?
C6 C7 C8 O1 -0.1(2) . . . . ?
C6 C7 C8 C9 -179.79(19) . . . . ?
C6 C7 C12 C11 179.29(19) . . . . ?
C7 C8 C9 C10 0.3(3) . . . . ?
C8 O1 C5 C4 -180.0(2) . . . . ?
C8 O1 C5 C6 0.5(2) . . . . ?
C8 C7 C12 C11 -0.5(3) . . . . ?
C8 C9 C10 C11 -0.2(3) . . . . ?
C9 C10 C11 N2 179.84(19) . . . . ?
C9 C10 C11 C12 -0.2(3) . . . . ?
C10 C11 C12 C7 0.6(3) . . . . ?
C11 N2 C30 C25 3.5(3) . . . . ?
C11 N2 C30 C29 -174.46(17) . . . . ?
C11 N2 C31 C32 172.49(17) . . . . ?
C11 N2 C31 C36 -5.4(3) . . . . ?
C12 C7 C8 O1 179.79(16) . . . . ?
C12 C7 C8 C9 0.1(3) . . . . ?
C13 C14 C15 C16 -1.3(4) . . . . ?
C14 C13 C18 N1 179.7(2) . . . . ?
C14 C13 C18 C17 1.3(3) . . . . ?
C14 C15 C16 C17 -0.5(4) . . . . ?
C15 C16 C17 S1 -172.5(2) . . . . ?
C15 C16 C17 C18 2.8(4) . . . . ?
C16 C17 C18 N1 178.45(19) . . . . ?
C16 C17 C18 C13 -3.1(3) . . . . ?
C17 S1 C20 C19 -24.87(19) . . . . ?
C17 S1 C20 C21 159.02(17) . . . . ?
C18 N1 C2 C1 -107.8(2) . . . . ?
C18 N1 C2 C3 74.6(2) . . . . ?
C18 N1 C19 C20 26.6(3) . . . . ?
C18 N1 C19 C24 -154.9(2) . . . . ?
C18 C13 C14 C15 0.9(4) . . . . ?
C19 N1 C2 C1 90.0(2) . . . . ?
C19 N1 C2 C3 -87.6(2) . . . . ?
C19 N1 C18 C13 157.3(2) . . . . ?
C19 N1 C18 C17 -24.3(3) . . . . ?
C19 C20 C21 C22 -2.1(3) . . . . ?
C20 S1 C17 C16 -157.68(17) . . . . ?
C20 S1 C17 C18 27.17(18) . . . . ?
C20 C19 C24 C23 2.2(4) . . . . ?
C20 C21 C22 C23 2.5(4) . . . . ?
C21 C22 C23 C24 -0.5(4) . . . . ?
C22 C23 C24 C19 -1.9(4) . . . . ?
C24 C19 C20 S1 -176.29(17) . . . . ?
C24 C19 C20 C21 -0.2(3) . . . . ?
C25 C26 C27 C28 1.9(4) . . . . ?
C26 C25 C30 N2 -178.40(18) . . . . ?
C26 C25 C30 C29 -0.4(3) . . . . ?
C26 C27 C28 C29 0.3(4) . . . . ?
C27 C28 C29 S2 171.67(19) . . . . ?
C27 C28 C29 C30 -2.5(3) . . . . ?
C28 C29 C30 N2 -179.45(18) . . . . ?
C28 C29 C30 C25 2.5(3) . . . . ?
C29 S2 C32 C31 26.2(2) . . . . ?
C29 S2 C32 C33 -158.07(19) . . . . ?
C30 N2 C11 C10 -80.9(2) . . . . ?
C30 N2 C11 C12 99.2(2) . . . . ?
C30 N2 C31 C32 -27.2(3) . . . . ?
C30 N2 C31 C36 155.0(2) . . . . ?
C30 C25 C26 C27 -1.8(3) . . . . ?
C31 N2 C11 C10 80.5(2) . . . . ?
C31 N2 C11 C12 -99.5(2) . . . . ?
C31 N2 C30 C25 -156.90(18) . . . . ?
C31 N2 C30 C29 25.2(3) . . . . ?
C31 C32 C33 C34 1.9(4) . . . . ?
C32 S2 C29 C28 157.79(17) . . . . ?
C32 S2 C29 C30 -28.09(19) . . . . ?
C32 C31 C36 C35 -1.1(3) . . . . ?
C32 C33 C34 C35 -1.6(4) . . . . ?
C33 C34 C35 C36 -0.1(5) . . . . ?
C34 C35 C36 C31 1.4(4) . . . . ?
C36 C31 C32 S2 175.11(17) . . . . ?
C36 C31 C32 C33 -0.6(3) . . . . ?
C37A C38A C42A C41A 0.0 . . . . ?
C37A C38A C42A C43A 171.2(12) . . . . ?
C38A C37A C39A C40A 0.0 . . . . ?
C38A C42A C41A C40A 0.0 . . . . ?
C42A C41A C40A C39A 0.0 . . . . ?
C41A C40A C39A C37A 0.0 . . . . ?
C39A C37A C38A C42A 0.0 . . . . ?
C42 C37 C38 C39 0.0 . . . . ?
C37 C42 C41 C40 0.0 . . . . ?
C37 C38 C39 C40 0.0 . . . . ?
C38 C39 C40 C41 0.0 . . . . ?
C39 C40 C41 C42 0.0 . . . . ?
C41 C42 C37 C38 0.0 . . . . ?
C43 C42 C37 C38 -175.5(10) . . . . ?
C43 C42 C41 C40 175.5(10) . . . . ?
C43A C42A C41A C40A -168.6(16) . . . . ?
